data_8105651
loop_
_publ_author_name
'Wang, Li'
'Yu, Meng'
'Liu, Ling-Zhi'
'Ma, Jin-Xia'
'Dong, Wen-Kui'

_publ_section_title
;
 Crystal structure of
 bis[2-(((3-aminopropyl)imino)methyl)-4-nitro-phenolato-\k3
 N,N&#x2032;,O]nickel(II), C20H24N6NiO6
;
_journal_issue 3
_journal_name_full 'Zeitschrift f\"ur Kristallographie - New Crystal Structures'
_journal_page_first 377
_journal_page_last 378
_journal_paper_doi 10.1515/ncrs-2017-0390
_journal_volume 234
_journal_year 2019
_chemical_formula_moiety 'C20 H24 N6 Ni O6'
_chemical_formula_sum 'C20 H24 N6 Ni O6'
_chemical_formula_weight 503.16
_space_group_crystal_system triclinic
_space_group_IT_number 2
_space_group_name_Hall '-P 1'
_space_group_name_H-M_alt 'P -1'
_atom_sites_solution_hydrogens geom
_atom_sites_solution_primary direct
_cell_angle_alpha 65.236(3)
_cell_angle_beta 81.959(3)
_cell_angle_gamma 79.882(3)
_cell_formula_units_Z 1
_cell_length_a 5.3944(6)
_cell_length_b 10.1144(12)
_cell_length_c 10.9297(12)
_cell_measurement_reflns_used 3161
_cell_measurement_temperature 173(2)
_cell_measurement_theta_max 27.60
_cell_measurement_theta_min 2.35
_cell_volume 531.61(11)
_computing_cell_refinement 'Bruker SAINT'
_computing_data_collection 'Bruker APEX2'
_computing_data_reduction 'Bruker SAINT'
_computing_molecular_graphics 'Olex2 (Dolomanov et al., 2009)'
_computing_publication_material 'Olex2 (Dolomanov et al., 2009)'
_computing_structure_refinement 'ShelXL (Sheldrick, 2008)'
_computing_structure_solution 'ShelXS-1997 (Sheldrick, 2008)'
_diffrn_ambient_temperature 173.15
_diffrn_measured_fraction_theta_full 0.987
_diffrn_measured_fraction_theta_max 0.987
_diffrn_measurement_device_type 'Bruker APEX-II CCD'
_diffrn_measurement_method '\f and \w scans'
_diffrn_radiation_type MoK\a
_diffrn_radiation_wavelength 0.71073
_diffrn_reflns_av_R_equivalents 0.0188
_diffrn_reflns_av_unetI/netI 0.0305
_diffrn_reflns_Laue_measured_fraction_full 0.987
_diffrn_reflns_Laue_measured_fraction_max 0.987
_diffrn_reflns_limit_h_max 5
_diffrn_reflns_limit_h_min -6
_diffrn_reflns_limit_k_max 12
_diffrn_reflns_limit_k_min -10
_diffrn_reflns_limit_l_max 13
_diffrn_reflns_limit_l_min -13
_diffrn_reflns_number 3509
_diffrn_reflns_point_group_measured_fraction_full 0.987
_diffrn_reflns_point_group_measured_fraction_max 0.987
_diffrn_reflns_theta_full 25.008
_diffrn_reflns_theta_max 25.008
_diffrn_reflns_theta_min 2.237
_exptl_absorpt_coefficient_mu 0.965
_exptl_crystal_density_diffrn 1.572
_exptl_crystal_description
;
;
_exptl_crystal_F_000 262
_exptl_crystal_size_max 0.22
_exptl_crystal_size_mid 0.19
_exptl_crystal_size_min 0.16
_refine_diff_density_max 0.360
_refine_diff_density_min -0.294
_refine_diff_density_rms 0.050
_refine_ls_extinction_coef .
_refine_ls_extinction_method none
_refine_ls_goodness_of_fit_ref 1.089
_refine_ls_hydrogen_treatment constr
_refine_ls_matrix_type full
_refine_ls_number_parameters 151
_refine_ls_number_reflns 1852
_refine_ls_number_restraints 0
_refine_ls_restrained_S_all 1.089
_refine_ls_R_factor_all 0.0285
_refine_ls_R_factor_gt 0.0262
_refine_ls_shift/su_max 0.000
_refine_ls_shift/su_mean 0.000
_refine_ls_structure_factor_coef Fsqd
_refine_ls_weighting_details 'w=1/[\s^2^(Fo^2^)+(0.0226P)^2^+0.3514P] where P=(Fo^2^+2Fc^2^)/3'
_refine_ls_weighting_scheme calc
_refine_ls_wR_factor_gt 0.0636
_refine_ls_wR_factor_ref 0.0649
_reflns_Friedel_coverage 0.000
_reflns_Friedel_fraction_full .
_reflns_Friedel_fraction_max .
_reflns_number_gt 1754
_reflns_number_total 1852
_reflns_threshold_expression 'I > 2\s(I)'
_cod_data_source_file suppl_ncrs-2017-0390_suppl.cif
_cod_data_source_block 2
_cod_database_code 8105651
_shelx_space_group_comment
;
The symmetry employed for this shelxl refinement is uniquely defined
by the following loop, which should always be used as a source of
symmetry information in preference to the above space-group names.
They are only intended as comments.
;
_shelx_estimated_absorpt_t_max 0.861
_shelx_estimated_absorpt_t_min 0.816
_olex2_refinement_description
;
1. Fixed Uiso
 At 1.2 times of:
  All C(H) groups, All C(H,H) groups, All N(H,H) groups
2.a Secondary CH2 refined with riding coordinates:
 C8(H8A,H8B), C9(H9A,H9B), C10(H10A,H10B), N3(H3A,H3B)
2.b Aromatic/amide H refined with riding coordinates:
 C2(H2), C3(H3), C6(H6), C7(H7)
;

loop_
_space_group_symop_operation_xyz
'x, y, z'
'-x, -y, -z'

loop_
_atom_site_label
_atom_site_type_symbol
_atom_site_fract_x
_atom_site_fract_y
_atom_site_fract_z
_atom_site_U_iso_or_equiv
_atom_site_adp_type
_atom_site_occupancy
_atom_site_site_symmetry_order
_atom_site_calc_flag
_atom_site_refinement_flags_posn
_atom_site_refinement_flags_adp
_atom_site_refinement_flags_occupancy
_atom_site_disorder_assembly
_atom_site_disorder_group
C1 C 0.3389(4) 0.1771(2) 0.54273(18) 0.0206(4) Uani 1 1 d . . . . .
C2 C 0.5111(4) 0.2699(2) 0.53549(19) 0.0235(4) Uani 1 1 d . . . . .
H2 H 0.547524 0.277142 0.614855 0.028 Uiso 1 1 calc R . . . .
C3 C 0.6259(4) 0.3497(2) 0.41251(19) 0.0240(4) Uani 1 1 d . . . . .
H3 H 0.743526 0.411483 0.408278 0.029 Uiso 1 1 calc R . . . .
C4 C 0.5753(3) 0.3435(2) 0.29081(18) 0.0177(4) Uani 1 1 d . . . . .
C5 C 0.4050(3) 0.2428(2) 0.30268(18) 0.0175(4) Uani 1 1 d . . . . .
C6 C 0.2914(4) 0.1612(2) 0.42911(19) 0.0195(4) Uani 1 1 d . . . . .
H6 H 0.180625 0.094181 0.436945 0.023 Uiso 1 1 calc R . . . .
C7 C 0.3736(3) 0.2073(2) 0.18999(18) 0.0178(4) Uani 1 1 d . . . . .
H7 H 0.312284 0.117283 0.210417 0.021 Uiso 1 1 calc R . . . .
C8 C 0.4358(3) 0.2244(2) -0.03380(19) 0.0188(4) Uani 1 1 d . . . . .
H8A H 0.331454 0.290631 -0.109262 0.023 Uiso 1 1 calc R . . . .
H8B H 0.368184 0.129066 0.009263 0.023 Uiso 1 1 calc R . . . .
C9 C 0.7105(4) 0.2017(2) -0.08818(19) 0.0195(4) Uani 1 1 d . . . . .
H9A H 0.814677 0.141730 -0.010963 0.023 Uiso 1 1 calc R . . . .
H9B H 0.719484 0.145651 -0.144655 0.023 Uiso 1 1 calc R . . . .
C10 C 0.8226(3) 0.3438(2) -0.17157(18) 0.0181(4) Uani 1 1 d . . . . .
H10A H 0.993078 0.320713 -0.210498 0.022 Uiso 1 1 calc R . . . .
H10B H 0.716016 0.405812 -0.247291 0.022 Uiso 1 1 calc R . . . .
N1 N 0.2185(3) 0.09298(18) 0.67192(16) 0.0234(4) Uani 1 1 d . . . . .
N2 N 0.4228(3) 0.28871(17) 0.06554(15) 0.0159(3) Uani 1 1 d . . . . .
N3 N 0.8408(3) 0.42723(17) -0.08960(15) 0.0184(3) Uani 1 1 d . . . . .
H3A H 0.918194 0.507404 -0.143334 0.022 Uiso 1 1 calc R . . . .
H3B H 0.943674 0.369786 -0.022393 0.022 Uiso 1 1 calc R . . . .
Ni1 Ni 0.500000 0.500000 0.000000 0.01459(12) Uani 1 2 d S T P . .
O1 O 0.0577(3) 0.01700(19) 0.67698(15) 0.0402(4) Uani 1 1 d . . . . .
O2 O 0.2793(3) 0.09820(16) 0.77417(13) 0.0284(3) Uani 1 1 d . . . . .
O3 O 0.6806(2) 0.42554(14) 0.17693(12) 0.0189(3) Uani 1 1 d . . . . .

loop_
_atom_site_aniso_label
_atom_site_aniso_U_11
_atom_site_aniso_U_22
_atom_site_aniso_U_33
_atom_site_aniso_U_23
_atom_site_aniso_U_13
_atom_site_aniso_U_12
C1 0.0213(10) 0.0204(10) 0.0157(9) -0.0032(8) 0.0000(8) -0.0035(8)
C2 0.0279(11) 0.0251(11) 0.0196(10) -0.0089(9) -0.0055(8) -0.0059(9)
C3 0.0243(11) 0.0259(11) 0.0231(10) -0.0073(9) -0.0040(8) -0.0113(9)
C4 0.0149(9) 0.0172(9) 0.0189(9) -0.0048(8) -0.0028(7) -0.0018(7)
C5 0.0161(9) 0.0161(9) 0.0181(9) -0.0044(8) -0.0018(7) -0.0024(7)
C6 0.0179(10) 0.0187(10) 0.0209(10) -0.0062(8) -0.0004(8) -0.0054(8)
C7 0.0148(9) 0.0167(9) 0.0214(10) -0.0062(8) 0.0006(7) -0.0059(7)
C8 0.0190(10) 0.0203(10) 0.0197(9) -0.0093(8) -0.0013(8) -0.0064(8)
C9 0.0199(10) 0.0191(9) 0.0214(10) -0.0100(8) -0.0017(8) -0.0028(8)
C10 0.0144(9) 0.0223(10) 0.0188(9) -0.0097(8) -0.0002(7) -0.0024(8)
N1 0.0248(9) 0.0237(9) 0.0191(9) -0.0069(7) 0.0018(7) -0.0042(7)
N2 0.0127(8) 0.0172(8) 0.0185(8) -0.0072(7) -0.0009(6) -0.0043(6)
N3 0.0149(8) 0.0201(8) 0.0205(8) -0.0074(7) -0.0005(6) -0.0055(6)
Ni1 0.01283(18) 0.01610(19) 0.01466(18) -0.00504(14) -0.00024(12) -0.00512(13)
O1 0.0466(10) 0.0526(11) 0.0256(8) -0.0127(8) 0.0085(7) -0.0343(9)
O2 0.0377(9) 0.0309(8) 0.0163(7) -0.0089(6) -0.0004(6) -0.0066(7)
O3 0.0175(7) 0.0212(7) 0.0167(7) -0.0037(6) -0.0016(5) -0.0086(5)

loop_
_atom_type_symbol
_atom_type_description
_atom_type_scat_dispersion_real
_atom_type_scat_dispersion_imag
_atom_type_scat_source
C C 0.0033 0.0016 'International Tables Vol C Tables 4.2.6.8 and 6.1.1.4'
H H 0.0000 0.0000 'International Tables Vol C Tables 4.2.6.8 and 6.1.1.4'
N N 0.0061 0.0033 'International Tables Vol C Tables 4.2.6.8 and 6.1.1.4'
Ni Ni 0.3393 1.1124 'International Tables Vol C Tables 4.2.6.8 and 6.1.1.4'
O O 0.0106 0.0060 'International Tables Vol C Tables 4.2.6.8 and 6.1.1.4'

loop_
_geom_angle_atom_site_label_1
_geom_angle_atom_site_label_2
_geom_angle_atom_site_label_3
_geom_angle
_geom_angle_site_symmetry_1
_geom_angle_site_symmetry_3
C2 C1 N1 119.18(17) . .
C6 C1 C2 121.08(17) . .
C6 C1 N1 119.69(17) . .
C1 C2 H2 120.4 . .
C3 C2 C1 119.12(18) . .
C3 C2 H2 120.4 . .
C2 C3 H3 118.8 . .
C2 C3 C4 122.41(17) . .
C4 C3 H3 118.8 . .
C3 C4 C5 116.96(16) . .
O3 C4 C3 119.90(16) . .
O3 C4 C5 123.14(16) . .
C4 C5 C7 121.88(16) . .
C6 C5 C4 119.82(17) . .
C6 C5 C7 117.73(16) . .
C1 C6 C5 120.49(17) . .
C1 C6 H6 119.8 . .
C5 C6 H6 119.8 . .
C5 C7 H7 117.7 . .
N2 C7 C5 124.62(16) . .
N2 C7 H7 117.7 . .
H8A C8 H8B 108.2 . .
C9 C8 H8A 109.7 . .
C9 C8 H8B 109.7 . .
N2 C8 H8A 109.7 . .
N2 C8 H8B 109.7 . .
N2 C8 C9 109.75(14) . .
C8 C9 H9A 108.8 . .
C8 C9 H9B 108.8 . .
H9A C9 H9B 107.7 . .
C10 C9 C8 113.97(16) . .
C10 C9 H9A 108.8 . .
C10 C9 H9B 108.8 . .
C9 C10 H10A 109.2 . .
C9 C10 H10B 109.2 . .
H10A C10 H10B 107.9 . .
N3 C10 C9 112.08(15) . .
N3 C10 H10A 109.2 . .
N3 C10 H10B 109.2 . .
O1 N1 C1 118.96(16) . .
O2 N1 C1 119.07(16) . .
O2 N1 O1 121.97(16) . .
C7 N2 C8 117.97(15) . .
C7 N2 Ni1 123.18(12) . .
C8 N2 Ni1 118.79(11) . .
C10 N3 H3A 107.9 . .
C10 N3 H3B 107.9 . .
C10 N3 Ni1 117.61(11) . .
H3A N3 H3B 107.2 . .
Ni1 N3 H3A 107.9 . .
Ni1 N3 H3B 107.9 . .
N2 Ni1 N2 180.0 2_665 .
N2 Ni1 N3 85.16(6) . .
N2 Ni1 N3 94.84(6) . 2_665
N2 Ni1 N3 85.16(6) 2_665 2_665
N2 Ni1 N3 94.84(6) 2_665 .
N2 Ni1 O3 94.13(5) 2_665 .
N2 Ni1 O3 85.87(5) . .
N2 Ni1 O3 85.87(5) 2_665 2_665
N2 Ni1 O3 94.13(5) . 2_665
N3 Ni1 N3 180.0 2_665 .
O3 Ni1 N3 87.93(6) 2_665 2_665
O3 Ni1 N3 92.07(6) . 2_665
O3 Ni1 N3 92.07(6) 2_665 .
O3 Ni1 N3 87.93(6) . .
O3 Ni1 O3 180.0 . 2_665
C4 O3 Ni1 120.62(11) . .

loop_
_geom_bond_atom_site_label_1
_geom_bond_atom_site_label_2
_geom_bond_distance
_geom_bond_site_symmetry_2
C1 C2 1.405(3) .
C1 C6 1.380(3) .
C1 N1 1.439(2) .
C2 H2 0.9500 .
C2 C3 1.369(3) .
C3 H3 0.9500 .
C3 C4 1.423(3) .
C4 C5 1.443(3) .
C4 O3 1.290(2) .
C5 C6 1.397(3) .
C5 C7 1.458(3) .
C6 H6 0.9500 .
C7 H7 0.9500 .
C7 N2 1.279(2) .
C8 H8A 0.9900 .
C8 H8B 0.9900 .
C8 C9 1.533(3) .
C8 N2 1.470(2) .
C9 H9A 0.9900 .
C9 H9B 0.9900 .
C9 C10 1.522(3) .
C10 H10A 0.9900 .
C10 H10B 0.9900 .
C10 N3 1.487(2) .
N1 O1 1.238(2) .
N1 O2 1.232(2) .
N2 Ni1 2.0494(15) .
N3 H3A 0.9100 .
N3 H3B 0.9100 .
N3 Ni1 2.1227(15) .
Ni1 O3 2.0749(12) 2_665
Ni1 O3 2.0749(12) .
